data_7051478
_journal_name_full 'New Journal of Chemistry'
_journal_paper_doi 10.1039/a904599f
_journal_year 1999
_chemical_formula_sum 'C28.5 H34 B Cl4 Mo N8 O2'
_chemical_formula_weight 769.19
_space_group_IT_number 43
_symmetry_cell_setting orthorhombic
_symmetry_space_group_name_Hall 'F 2 -2d'
_symmetry_space_group_name_H-M 'F d d 2'
_cell_angle_alpha 90.000(5)
_cell_angle_beta 90.000(8)
_cell_angle_gamma 90.000(12)
_cell_formula_units_Z 16
_cell_length_a 24.826(2)
_cell_length_b 39.023(3)
_cell_length_c 14.233(4)
_cell_measurement_temperature 173(2)
_cell_volume 13789.3(36)
_diffrn_ambient_temperature 173(2)
_exptl_crystal_density_diffrn 1.482
_refine_ls_R_factor_obs 0.0511
_refine_ls_wR_factor_obs 0.1031
_cod_depositor_comments
;
The following automatic conversions were performed:
'_symmetry_cell_setting' value 'Orthorhombic' changed to 'orthorhombic'
according to '/home/saulius/struct/CIF-dictionaries/cif_core.dic'
dictionary named 'cif_core.dic' version 2.4.1 from 2010-06-29.

Automatic conversion script
Id: cif_fix_enum 1527 2010-12-29 10:47:43Z saulius 
;
_cod_original_formula_sum 'C28.50 H34 B Cl4 Mo N8 O2'
_cod_database_code 7051478

loop_
_symmetry_equiv_pos_as_xyz
'x, y, z'
'-x, -y, z'
'x+1/4, -y+1/4, z+1/4'
'-x+1/4, y+1/4, z+1/4'
'x, y+1/2, z+1/2'
'-x, -y+1/2, z+1/2'
'x+1/4, -y+3/4, z+3/4'
'-x+1/4, y+3/4, z+3/4'
'x+1/2, y, z+1/2'
'-x+1/2, -y, z+1/2'
'x+3/4, -y+1/4, z+3/4'
'-x+3/4, y+1/4, z+3/4'
'x+1/2, y+1/2, z'
'-x+1/2, -y+1/2, z'
'x+3/4, -y+3/4, z+1/4'
'-x+3/4, y+3/4, z+1/4'

loop_
_atom_site_aniso_label
_atom_site_aniso_U_11
_atom_site_aniso_U_22
_atom_site_aniso_U_33
_atom_site_aniso_U_23
_atom_site_aniso_U_13
_atom_site_aniso_U_12
Mo1 0.0235(2) 0.0210(2) 0.0292(2) 0.0048(2) -0.0056(2) -0.0023(2)
Cl1 0.0444(9) 0.0434(8) 0.0554(10) 0.0033(8) -0.0064(7) -0.0085(7)
O1 0.049(3) 0.065(3) 0.043(3) 0.004(2) -0.004(2) 0.014(2)
O2 0.026(2) 0.096(4) 0.090(4) 0.019(3) -0.008(2) -0.011(2)
N1 0.022(2) 0.065(3) 0.022(3) -0.018(2) -0.007(2) 0.007(2)
N11 0.030(2) 0.028(2) 0.031(2) 0.003(2) -0.003(2) 0.001(2)
N12 0.031(2) 0.041(3) 0.026(2) -0.001(2) 0.001(2) -0.002(2)
N21 0.026(2) 0.020(2) 0.040(3) 0.000(2) -0.003(2) 0.000(2)
N22 0.024(2) 0.033(2) 0.032(2) -0.003(2) 0.001(2) -0.002(2)
N31 0.023(2) 0.025(2) 0.031(2) 0.005(2) -0.003(2) -0.004(2)
N32 0.029(2) 0.026(2) 0.030(2) 0.006(2) 0.001(2) -0.004(2)
N41 0.027(2) 0.022(2) 0.035(3) 0.003(2) -0.009(2) -0.004(2)
C13 0.043(3) 0.072(4) 0.027(3) -0.007(3) -0.002(2) -0.004(3)
C14 0.066(5) 0.133(7) 0.038(4) -0.021(4) 0.016(4) -0.035(5)
C15 0.049(4) 0.078(5) 0.025(3) -0.011(3) -0.004(3) -0.006(3)
C16 0.041(3) 0.038(3) 0.028(3) -0.007(2) -0.009(2) -0.004(2)
C17 0.050(4) 0.049(4) 0.042(3) -0.008(3) -0.015(3) -0.016(3)
C23 0.025(3) 0.043(3) 0.044(4) -0.007(3) -0.001(2) 0.003(2)
C24 0.030(3) 0.073(5) 0.070(5) 0.009(4) -0.004(3) -0.003(3)
C25 0.034(3) 0.041(3) 0.063(4) -0.003(3) -0.018(3) 0.009(3)
C26 0.038(3) 0.023(3) 0.048(3) 0.002(2) -0.018(3) 0.001(2)
C27 0.055(4) 0.053(4) 0.072(5) 0.030(4) -0.027(4) -0.012(3)
C33 0.049(4) 0.029(3) 0.045(3) 0.015(3) -0.008(3) -0.018(3)
C34 0.060(4) 0.040(3) 0.088(6) 0.021(4) 0.017(4) -0.017(3)
C35 0.044(3) 0.023(3) 0.058(4) 0.007(2) -0.006(3) -0.001(2)
C36 0.035(2) 0.020(2) 0.038(3) -0.001(3) -0.011(2) 0.000(2)
C37 0.039(3) 0.028(3) 0.059(4) -0.012(3) 0.001(3) 0.005(2)
C42 0.029(3) 0.028(3) 0.042(3) 0.008(2) -0.010(2) -0.004(2)
C43 0.027(3) 0.030(3) 0.050(3) 0.007(2) -0.006(2) -0.003(2)
C44 0.029(3) 0.045(3) 0.054(4) 0.007(3) -0.011(3) 0.007(2)
C45 0.037(3) 0.030(3) 0.041(3) 0.007(2) -0.015(3) 0.004(2)
C46 0.038(3) 0.028(3) 0.033(3) 0.006(2) -0.013(2) -0.007(2)
C47 0.024(3) 0.054(4) 0.069(4) 0.015(3) 0.002(3) -0.004(3)
C51 0.022(3) 0.047(3) 0.068(4) 0.023(3) 0.001(3) -0.002(2)
C52 0.037(3) 0.070(4) 0.099(6) 0.043(5) 0.014(4) -0.001(3)
C53 0.052(5) 0.077(5) 0.112(7) 0.058(5) 0.027(5) 0.004(4)
C54 0.056(5) 0.098(6) 0.086(6) 0.061(5) 0.031(5) 0.034(4)
C55 0.037(4) 0.087(5) 0.054(4) 0.018(4) 0.008(3) 0.015(3)
C56 0.039(3) 0.051(3) 0.062(4) 0.026(4) 0.015(3) 0.007(3)
B1 0.028(3) 0.035(3) 0.033(3) 0.006(3) -0.002(3) -0.007(3)
C1 0.065(6) 0.147(10) 0.070(6) -0.006(6) 0.008(4) -0.002(5)
Cl2 0.114(6) 0.094(4) 0.183(9) 0.047(5) 0.054(6) 0.005(4)
Cl3 0.066(3) 0.121(4) 0.112(4) -0.038(3) 0.007(3) 0.001(3)
Cl2' 0.190(9) 0.089(4) 0.096(4) -0.012(3) 0.000(6) 0.018(5)
Cl3' 0.079(3) 0.209(6) 0.073(3) 0.059(4) -0.002(2) -0.012(4)
C2 0.075(12) 0.136(16) 0.086(13) -0.004(12) -0.001(10) 0.056(11)
Cl4 0.082(3) 0.095(3) 0.098(3) -0.019(3) -0.005(3) 0.025(2)
Cl5 0.123(3) 0.064(2) 0.113(3) 0.000 0.000 -0.003(2)

loop_
_atom_site_label
_atom_site_type_symbol
_atom_site_fract_x
_atom_site_fract_y
_atom_site_fract_z
_atom_site_U_iso_or_equiv
_atom_site_thermal_displace_type
_atom_site_occupancy
_atom_site_calc_flag
_atom_site_refinement_flags
_atom_site_disorder_group
Mo1 Mo 0.29868(2) 0.063848(10) 0.56981(3) 0.02459(11) Uani 1 d . .
Cl1 Cl 0.28655(6) 0.07590(4) 0.73466(12) 0.0477(4) Uani 1 d . .
O1 O 0.2683(2) -0.00714(13) 0.5981(3) 0.0525(12) Uani 1 d . .
O2 O 0.0361(2) 0.05709(13) 0.6444(4) 0.0704(15) Uani 1 d . .
N1 N 0.2812(2) 0.01670(15) 0.5870(3) 0.0365(11) Uani 1 d . .
N11 N 0.3127(2) 0.05916(11) 0.4195(3) 0.0298(10) Uani 1 d . .
N12 N 0.3564(2) 0.07573(11) 0.3824(3) 0.0326(10) Uani 1 d . .
N21 N 0.3857(2) 0.05860(9) 0.5836(3) 0.0287(10) Uani 1 d . .
N22 N 0.4186(2) 0.07635(11) 0.5219(3) 0.0298(10) Uani 1 d . .
N31 N 0.3165(2) 0.11991(10) 0.5433(3) 0.0264(9) Uani 1 d . .
N32 N 0.3604(2) 0.12706(10) 0.4878(3) 0.0285(9) Uani 1 d . .
N41 N 0.2139(2) 0.07660(10) 0.5484(3) 0.0278(10) Uani 1 d . .
C13 C 0.3601(2) 0.0678(2) 0.2896(4) 0.047(2) Uani 1 d . .
C14 C 0.4055(3) 0.0804(2) 0.2278(5) 0.079(3) Uani 1 d . .
H17A H 0.4294(3) 0.0952(2) 0.2647(5) 0.118 Uiso 1 calc R .
H17B H 0.3906(3) 0.0935(2) 0.1751(5) 0.118 Uiso 1 calc R .
H17C H 0.4259(3) 0.0608(2) 0.2037(5) 0.118 Uiso 1 calc R .
C15 C 0.3178(2) 0.0468(2) 0.2682(4) 0.051(2) Uani 1 d . .
H3A H 0.3097(2) 0.0375(2) 0.2081(4) 0.061 Uiso 1 calc R .
C16 C 0.2895(2) 0.04164(14) 0.3490(4) 0.0360(13) Uani 1 d . .
C17 C 0.2390(2) 0.01990(15) 0.3667(4) 0.047(2) Uani 1 d . .
H6A H 0.2287(2) 0.02169(15) 0.4330(4) 0.070 Uiso 1 calc R .
H6B H 0.2467(2) -0.00409(15) 0.3514(4) 0.070 Uiso 1 calc R .
H6C H 0.2095(2) 0.02821(15) 0.3271(4) 0.070 Uiso 1 calc R .
C23 C 0.4707(2) 0.07236(15) 0.5483(4) 0.0371(14) Uani 1 d . .
C24 C 0.5168(2) 0.0897(2) 0.4989(5) 0.058(2) Uani 1 d . .
H10A H 0.5030(2) 0.1029(2) 0.4455(5) 0.086 Uiso 1 calc R .
H10B H 0.5422(2) 0.0724(2) 0.4763(5) 0.086 Uiso 1 calc R .
H10C H 0.5351(2) 0.1051(2) 0.5427(5) 0.086 Uiso 1 calc R .
C25 C 0.4711(2) 0.0513(2) 0.6266(5) 0.046(2) Uani 1 d . .
H11A H 0.5020(2) 0.0437(2) 0.6602(5) 0.055 Uiso 1 calc R .
C26 C 0.4180(2) 0.04336(13) 0.6466(4) 0.0363(13) Uani 1 d . .
C27 C 0.3965(3) 0.0224(2) 0.7250(5) 0.060(2) Uani 1 d . .
H1A H 0.3571(3) 0.0214(2) 0.7206(5) 0.090 Uiso 1 calc R .
H1B H 0.4068(3) 0.0329(2) 0.7850(5) 0.090 Uiso 1 calc R .
H1C H 0.4113(3) -0.0008(2) 0.7213(5) 0.090 Uiso 1 calc R .
C33 C 0.3690(2) 0.16126(13) 0.4858(4) 0.0410(14) Uani 1 d . .
C34 C 0.4151(3) 0.1768(2) 0.4334(6) 0.062(2) Uani 1 d . .
H2A H 0.4348(3) 0.1588(2) 0.4001(6) 0.094 Uiso 1 calc R .
H2B H 0.4392(3) 0.1883(2) 0.4778(6) 0.094 Uiso 1 calc R .
H2C H 0.4013(3) 0.1935(2) 0.3880(6) 0.094 Uiso 1 calc R .
C35 C 0.3298(2) 0.17636(13) 0.5428(4) 0.0417(15) Uani 1 d . .
H4A H 0.3259(2) 0.20006(13) 0.5564(4) 0.050 Uiso 1 calc R .
C36 C 0.2980(2) 0.15006(10) 0.5753(5) 0.0314(10) Uani 1 d . .
C37 C 0.2489(2) 0.15388(14) 0.6361(4) 0.0419(14) Uani 1 d . .
H5A H 0.2337(2) 0.13121(14) 0.6493(4) 0.063 Uiso 1 calc R .
H5B H 0.2220(2) 0.16792(14) 0.6034(4) 0.063 Uiso 1 calc R .
H5C H 0.2589(2) 0.16501(14) 0.6953(4) 0.063 Uiso 1 calc R .
C42 C 0.1768(2) 0.06445(13) 0.6083(4) 0.0331(12) Uani 1 d . .
H24A H 0.1875(2) 0.04728(13) 0.6518(4) 0.040 Uiso 1 calc R .
C43 C 0.1239(2) 0.07554(14) 0.6102(4) 0.0357(13) Uani 1 d . .
C44 C 0.1079(2) 0.10039(14) 0.5459(4) 0.0423(15) Uani 1 d . .
H16A H 0.0719(2) 0.10849(14) 0.5447(4) 0.051 Uiso 1 calc R .
C45 C 0.1459(2) 0.11304(13) 0.4836(4) 0.0361(12) Uani 1 d . .
H22A H 0.1363(2) 0.13031(13) 0.4396(4) 0.043 Uiso 1 calc R .
C46 C 0.1977(2) 0.10046(12) 0.4857(4) 0.0332(11) Uani 1 d . .
H25A H 0.2231(2) 0.10888(12) 0.4414(4) 0.040 Uiso 1 calc R .
C47 C 0.0824(2) 0.0595(2) 0.6737(5) 0.049(2) Uani 1 d . .
C51 C 0.0979(2) 0.04655(15) 0.7677(5) 0.046(2) Uani 1 d . .
C52 C 0.0691(3) 0.0192(2) 0.8048(6) 0.068(2) Uani 1 d . .
H18A H 0.0414(3) 0.0088(2) 0.7687(6) 0.082 Uiso 1 calc R .
C53 C 0.0806(3) 0.0068(2) 0.8950(7) 0.080(3) Uani 1 d . .
H28A H 0.0601(3) -0.0114(2) 0.9212(7) 0.096 Uiso 1 calc R .
C54 C 0.1211(3) 0.0213(2) 0.9443(6) 0.080(3) Uani 1 d . .
H27A H 0.1292(3) 0.0126(2) 1.0050(6) 0.096 Uiso 1 calc R .
C55 C 0.1516(3) 0.0485(2) 0.9096(5) 0.059(2) Uani 1 d . .
H19A H 0.1796(3) 0.0583(2) 0.9461(5) 0.071 Uiso 1 calc R .
C56 C 0.1400(2) 0.06094(14) 0.8201(5) 0.051(2) Uani 1 d . .
H26A H 0.1606(2) 0.07921(14) 0.7946(5) 0.061 Uiso 1 calc R .
B1 B 0.3931(2) 0.0985(2) 0.4420(4) 0.0322(13) Uani 1 d . .
H1 H 0.4221(2) 0.1086(2) 0.4019(4) 0.039 Uiso 1 calc R .
C1 C 0.5575(3) 0.1820(3) 0.2312(6) 0.094(3) Uani 1 d DU .
Cl2 Cl 0.5194(3) 0.1404(2) 0.2570(7) 0.130(3) Uani 0.50 d PDU 1
Cl3 Cl 0.6265(2) 0.16071(15) 0.2249(4) 0.100(2) Uani 0.50 d PDU 1
Cl2' Cl 0.5546(4) 0.1452(2) 0.2738(6) 0.125(3) Uani 0.50 d PDU 2
Cl3' Cl 0.6183(2) 0.2048(2) 0.2374(3) 0.120(2) Uani 0.50 d PDU 2
C2 C 0.7109(6) 0.2408(5) 0.2675(13) 0.099(6) Uani 0.50 d PDU .
Cl4 Cl 0.6458(2) 0.25192(12) 0.2411(4) 0.0917(14) Uani 0.50 d PDU .
Cl5 Cl 0.7500 0.2500 0.1754(3) 0.0999(11) Uani 1 d SDU .

loop_
_geom_bond_atom_site_label_1
_geom_bond_atom_site_label_2
_geom_bond_distance
_geom_bond_site_symmetry_2
_geom_bond_publ_flag
Mo1 N1 1.906(6) . ?
Mo1 N11 2.175(5) . ?
Mo1 N21 2.179(4) . ?
Mo1 N41 2.185(4) . ?
Mo1 N31 2.263(4) . ?
Mo1 Cl1 2.412(2) . ?
O1 N1 0.996(6) . ?
O2 C47 1.226(7) . ?
N11 C16 1.345(6) . ?
N11 N12 1.370(6) . ?
N12 C13 1.360(7) . ?
N12 B1 1.530(7) . ?
N21 C26 1.341(6) . ?
N21 N22 1.386(6) . ?
N22 C23 1.355(6) . ?
N22 B1 1.563(7) . ?
N31 C36 1.342(6) . ?
N31 N32 1.374(5) . ?
N32 C33 1.352(6) . ?
N32 B1 1.525(7) . ?
N41 C42 1.340(7) . ?
N41 C46 1.351(6) . ?
C13 C15 1.366(8) . ?
C13 C14 1.512(9) . ?
C15 C16 1.363(8) . ?
C16 C17 1.534(8) . ?
C23 C25 1.385(8) . ?
C23 C24 1.503(8) . ?
C25 C26 1.385(8) . ?
C26 C27 1.483(9) . ?
C33 C35 1.399(8) . ?
C33 C34 1.493(8) . ?
C35 C36 1.374(7) . ?
C36 C37 1.504(8) . ?
C42 C43 1.384(7) . ?
C43 C44 1.391(7) . ?
C43 C47 1.507(8) . ?
C44 C45 1.386(8) . ?
C45 C46 1.376(7) . ?
C47 C51 1.481(9) . ?
C51 C52 1.391(8) . ?
C51 C56 1.401(9) . ?
C52 C53 1.401(12) . ?
C53 C54 1.351(12) . ?
C54 C55 1.393(10) . ?
C55 C56 1.394(9) . ?
C1 Cl2' 1.560(12) . ?
C1 Cl3' 1.755(10) . ?
C1 Cl3 1.906(10) . ?
C1 Cl2 1.912(11) . ?
Cl3' Cl4 1.963(8) . ?
C2 Cl5 1.67(2) . ?
C2 Cl4 1.715(14) . ?
Cl5 C2 1.67(2) 14_655 ?
